data_4122986
loop_
_publ_author_name
'Kalz, Kai F.'
'Brinkmeier, Alexander'
'Dechert, Sebastian'
'Mata, Ricardo A.'
'Meyer, Franc'

_publ_section_title
;
 Functional Model for the [Fe] Hydrogenase Inspired by the Frustrated
 Lewis Pair Concept.
;
_journal_name_full 'Journal of the American Chemical Society'
_journal_page_first 141117115410006
_journal_paper_doi 10.1021/ja509186d
_journal_year 2014
_chemical_formula_moiety 'C22 H17 F4 N2 +, Br -, H2 O'
_chemical_formula_sum 'C22 H19 Br F4 N2 O'
_chemical_formula_weight 483.30
_chemical_name_systematic
;
 ?
;
_space_group_IT_number 2
_symmetry_cell_setting triclinic
_symmetry_space_group_name_Hall '-P 1'
_symmetry_space_group_name_H-M 'P -1'
_atom_sites_solution_hydrogens geom
_atom_sites_solution_primary direct
_atom_sites_solution_secondary difmap
_audit_creation_method SHELXL-97
_cell_angle_alpha 111.553(4)
_cell_angle_beta 96.864(4)
_cell_angle_gamma 102.719(4)
_cell_formula_units_Z 2
_cell_length_a 10.3885(5)
_cell_length_b 10.4707(5)
_cell_length_c 10.6706(5)
_cell_measurement_reflns_used 13660
_cell_measurement_temperature 133(2)
_cell_measurement_theta_max 26.72
_cell_measurement_theta_min 2.06
_cell_volume 1027.04(10)
_computing_cell_refinement 'X-AREA (Stoe & Cie, 2002)'
_computing_data_collection 'X-AREA (Stoe & Cie, 2002)'
_computing_data_reduction 'X-AREA (Stoe & Cie, 2002)'
_computing_molecular_graphics 'DIAMOND (Brandenburg, 2001)'
_computing_publication_material 'SHELXL-97 (Sheldrick, 1997)'
_computing_structure_refinement 'SHELXL-97 (Sheldrick, 1997)'
_computing_structure_solution 'SHELXS-97 (Sheldrick, 1990)'
_diffrn_ambient_temperature 133(2)
_diffrn_measured_fraction_theta_full 0.998
_diffrn_measured_fraction_theta_max 0.998
_diffrn_measurement_device_type 'Stoe IPDS II'
_diffrn_measurement_method \w
_diffrn_radiation_monochromator graphite
_diffrn_radiation_source 'fine-focus sealed tube'
_diffrn_radiation_type MoK\a
_diffrn_radiation_wavelength 0.71073
_diffrn_reflns_av_R_equivalents 0.0374
_diffrn_reflns_av_sigmaI/netI 0.0261
_diffrn_reflns_limit_h_max 13
_diffrn_reflns_limit_h_min -13
_diffrn_reflns_limit_k_max 13
_diffrn_reflns_limit_k_min -13
_diffrn_reflns_limit_l_max 13
_diffrn_reflns_limit_l_min -13
_diffrn_reflns_number 13660
_diffrn_reflns_theta_full 26.72
_diffrn_reflns_theta_max 26.72
_diffrn_reflns_theta_min 2.06
_exptl_absorpt_coefficient_mu 2.053
_exptl_absorpt_correction_T_max 0.7487
_exptl_absorpt_correction_T_min 0.3849
_exptl_absorpt_correction_type numerical
_exptl_absorpt_process_details 'X-RED (Stoe & Cie, 2002)'
_exptl_crystal_colour colorless
_exptl_crystal_density_diffrn 1.563
_exptl_crystal_density_method 'not measured'
_exptl_crystal_description block
_exptl_crystal_F_000 488
_exptl_crystal_size_max 0.46
_exptl_crystal_size_mid 0.45
_exptl_crystal_size_min 0.15
_refine_diff_density_max 0.372
_refine_diff_density_min -0.365
_refine_diff_density_rms 0.050
_refine_ls_extinction_method none
_refine_ls_goodness_of_fit_ref 1.039
_refine_ls_hydrogen_treatment mixed
_refine_ls_matrix_type full
_refine_ls_number_parameters 278
_refine_ls_number_reflns 4340
_refine_ls_number_restraints 2
_refine_ls_restrained_S_all 1.038
_refine_ls_R_factor_all 0.0261
_refine_ls_R_factor_gt 0.0240
_refine_ls_shift/su_max 0.002
_refine_ls_shift/su_mean 0.000
_refine_ls_structure_factor_coef Fsqd
_refine_ls_weighting_details 'calc w=1/[\s^2^(Fo^2^)+(0.0224P)^2^+0.6761P] where P=(Fo^2^+2Fc^2^)/3'
_refine_ls_weighting_scheme calc
_refine_ls_wR_factor_gt 0.0596
_refine_ls_wR_factor_ref 0.0605
_reflns_number_gt 4091
_reflns_number_total 4340
_reflns_threshold_expression >2sigma(I)
_cod_data_source_file ja509186d_si_002.cif
_cod_data_source_block ImF4Br-kk18
_cod_depositor_comments
;
The following automatic conversions were performed:

'_symmetry_cell_setting' value 'Triclinic' changed to 'triclinic'
according to
/home/saulius/struct/COD-crude-data--automatic-downloads/rss-feeds/ACS/lib/dictionaries/cif_core.dic
dictionary named 'cif_core.dic' version 2.4.2 from 2011-04-26.

Automatic conversion script
Id: cif_fix_values 2935 2014-11-11 08:27:57Z andrius 
;
_cod_original_cell_volume 1027.04(8)
_cod_database_code 4122986

loop_
_symmetry_equiv_pos_as_xyz
'x, y, z'
'-x, -y, -z'

loop_
_atom_site_label
_atom_site_type_symbol
_atom_site_fract_x
_atom_site_fract_y
_atom_site_fract_z
_atom_site_U_iso_or_equiv
_atom_site_adp_type
_atom_site_occupancy
_atom_site_symmetry_multiplicity
_atom_site_calc_flag
_atom_site_refinement_flags
N1 N 0.53349(13) 0.24973(15) 0.85448(13) 0.0191(3) Uani 1 1 d .
N2 N 0.65721(13) 0.29945(14) 0.71699(13) 0.0177(3) Uani 1 1 d .
F1 F 0.40598(12) 0.40132(11) 1.04128(12) 0.0352(3) Uani 1 1 d .
F2 F 0.44249(12) -0.04432(11) 0.75613(11) 0.0350(3) Uani 1 1 d .
F3 F 0.57255(11) 0.51583(11) 0.67375(11) 0.0290(2) Uani 1 1 d .
F4 F 0.82686(11) 0.18864(12) 0.55669(12) 0.0329(2) Uani 1 1 d .
C1 C 0.53197(15) 0.25175(16) 0.73005(15) 0.0165(3) Uani 1 1 d .
C2 C 0.67205(16) 0.3055(2) 0.94123(17) 0.0250(4) Uani 1 1 d .
H2A H 0.6946 0.2349 0.9749 0.030 Uiso 1 1 calc R
H2B H 0.6831 0.3963 1.0214 0.030 Uiso 1 1 calc R
C3 C 0.75931(16) 0.32928(19) 0.84204(17) 0.0234(3) Uani 1 1 d .
H3A H 0.8187 0.4290 0.8804 0.028 Uiso 1 1 calc R
H3B H 0.8157 0.2624 0.8212 0.028 Uiso 1 1 calc R
C4 C 0.40934(15) 0.20386(16) 0.62264(15) 0.0162(3) Uani 1 1 d .
C5 C 0.28789(16) 0.22756(17) 0.65632(16) 0.0188(3) Uani 1 1 d .
H5 H 0.2849 0.2779 0.7498 0.023 Uiso 1 1 calc R
C6 C 0.17252(16) 0.17755(17) 0.55316(16) 0.0199(3) Uani 1 1 d .
H6 H 0.0905 0.1934 0.5771 0.024 Uiso 1 1 calc R
C7 C 0.17353(16) 0.10430(17) 0.41452(16) 0.0194(3) Uani 1 1 d .
C8 C 0.29600(17) 0.08297(17) 0.38228(16) 0.0200(3) Uani 1 1 d .
H8 H 0.2991 0.0342 0.2885 0.024 Uiso 1 1 calc R
C9 C 0.41217(16) 0.13123(17) 0.48381(16) 0.0186(3) Uani 1 1 d .
H9 H 0.4941 0.1153 0.4597 0.022 Uiso 1 1 calc R
C10 C 0.04799(18) 0.0527(2) 0.30293(18) 0.0273(4) Uani 1 1 d .
H10A H -0.0318 0.0451 0.3432 0.041 Uiso 1 1 calc R
H10B H 0.0434 -0.0415 0.2332 0.041 Uiso 1 1 calc R
H10C H 0.0505 0.1208 0.2596 0.041 Uiso 1 1 calc R
C11 C 0.42469(15) 0.17961(17) 0.89713(15) 0.0179(3) Uani 1 1 d .
C12 C 0.36345(17) 0.25745(18) 0.99493(17) 0.0225(3) Uani 1 1 d .
C13 C 0.26135(18) 0.1930(2) 1.04196(18) 0.0262(4) Uani 1 1 d .
H13 H 0.2211 0.2486 1.1094 0.031 Uiso 1 1 calc R
C14 C 0.21898(17) 0.0445(2) 0.98799(17) 0.0246(3) Uani 1 1 d .
H14 H 0.1475 -0.0019 1.0180 0.029 Uiso 1 1 calc R
C15 C 0.27844(18) -0.03796(19) 0.89130(17) 0.0243(3) Uani 1 1 d .
H15 H 0.2491 -0.1396 0.8554 0.029 Uiso 1 1 calc R
C16 C 0.38099(17) 0.03175(18) 0.84908(16) 0.0210(3) Uani 1 1 d .
C17 C 0.69655(15) 0.34927(16) 0.61592(15) 0.0176(3) Uani 1 1 d .
C18 C 0.65754(16) 0.46066(18) 0.59805(17) 0.0214(3) Uani 1 1 d .
C19 C 0.70267(18) 0.51664(19) 0.50757(18) 0.0267(4) Uani 1 1 d .
H19 H 0.6729 0.5920 0.4962 0.032 Uiso 1 1 calc R
C20 C 0.79255(18) 0.4603(2) 0.43357(18) 0.0281(4) Uani 1 1 d .
H20 H 0.8247 0.4979 0.3709 0.034 Uiso 1 1 calc R
C21 C 0.83625(18) 0.35049(19) 0.44928(18) 0.0262(4) Uani 1 1 d .
H21 H 0.8986 0.3130 0.3989 0.031 Uiso 1 1 calc R
C22 C 0.78718(16) 0.29662(18) 0.53985(17) 0.0217(3) Uani 1 1 d .
O1 O 0.89846(15) 0.64372(16) 0.14506(15) 0.0356(3) Uani 1 1 d D
Br1 Br 0.983155(16) 0.347398(18) 0.137772(17) 0.02477(6) Uani 1 1 d .
H1A H 0.926(3) 0.576(3) 0.149(3) 0.080 Uiso 1 1 d D
H1B H 0.933(3) 0.659(4) 0.084(3) 0.080 Uiso 1 1 d D

loop_
_atom_site_aniso_label
_atom_site_aniso_U_11
_atom_site_aniso_U_22
_atom_site_aniso_U_33
_atom_site_aniso_U_23
_atom_site_aniso_U_13
_atom_site_aniso_U_12
N1 0.0158(6) 0.0243(7) 0.0169(6) 0.0112(5) 0.0031(5) 0.0006(5)
N2 0.0147(6) 0.0213(7) 0.0189(6) 0.0116(5) 0.0033(5) 0.0025(5)
F1 0.0494(7) 0.0203(5) 0.0373(6) 0.0107(4) 0.0212(5) 0.0085(5)
F2 0.0442(7) 0.0254(5) 0.0360(6) 0.0080(5) 0.0254(5) 0.0100(5)
F3 0.0321(6) 0.0287(5) 0.0353(5) 0.0164(5) 0.0162(5) 0.0154(4)
F4 0.0338(6) 0.0321(6) 0.0480(6) 0.0243(5) 0.0217(5) 0.0180(5)
C1 0.0179(7) 0.0151(7) 0.0183(7) 0.0077(6) 0.0066(6) 0.0048(6)
C2 0.0165(8) 0.0350(10) 0.0227(8) 0.0160(7) 0.0011(6) -0.0001(7)
C3 0.0159(7) 0.0307(9) 0.0224(8) 0.0143(7) 0.0016(6) -0.0002(6)
C4 0.0164(7) 0.0162(7) 0.0174(7) 0.0094(6) 0.0040(6) 0.0026(6)
C5 0.0211(8) 0.0208(8) 0.0190(7) 0.0113(6) 0.0086(6) 0.0071(6)
C6 0.0171(7) 0.0232(8) 0.0253(8) 0.0152(6) 0.0073(6) 0.0066(6)
C7 0.0187(7) 0.0186(7) 0.0228(7) 0.0124(6) 0.0029(6) 0.0028(6)
C8 0.0234(8) 0.0191(7) 0.0174(7) 0.0077(6) 0.0050(6) 0.0048(6)
C9 0.0183(7) 0.0190(7) 0.0200(7) 0.0091(6) 0.0072(6) 0.0049(6)
C10 0.0218(8) 0.0325(9) 0.0263(8) 0.0134(7) 0.0014(7) 0.0048(7)
C11 0.0158(7) 0.0230(8) 0.0162(7) 0.0114(6) 0.0032(6) 0.0021(6)
C12 0.0258(8) 0.0211(8) 0.0212(7) 0.0097(6) 0.0062(6) 0.0053(6)
C13 0.0261(9) 0.0334(9) 0.0243(8) 0.0140(7) 0.0127(7) 0.0107(7)
C14 0.0187(8) 0.0343(9) 0.0230(8) 0.0171(7) 0.0060(6) 0.0017(7)
C15 0.0256(8) 0.0227(8) 0.0222(8) 0.0112(7) 0.0039(7) -0.0004(7)
C16 0.0218(8) 0.0234(8) 0.0174(7) 0.0078(6) 0.0064(6) 0.0054(6)
C17 0.0160(7) 0.0180(7) 0.0183(7) 0.0096(6) 0.0036(6) -0.0003(6)
C18 0.0191(8) 0.0218(8) 0.0226(8) 0.0094(6) 0.0052(6) 0.0037(6)
C19 0.0288(9) 0.0255(9) 0.0296(9) 0.0181(7) 0.0050(7) 0.0036(7)
C20 0.0281(9) 0.0311(9) 0.0256(8) 0.0171(7) 0.0078(7) -0.0016(7)
C21 0.0223(8) 0.0286(9) 0.0259(8) 0.0104(7) 0.0112(7) 0.0014(7)
C22 0.0189(7) 0.0202(8) 0.0264(8) 0.0108(6) 0.0062(6) 0.0032(6)
O1 0.0371(8) 0.0376(8) 0.0344(7) 0.0116(6) 0.0165(6) 0.0156(6)
Br1 0.01976(9) 0.02700(9) 0.02992(9) 0.01612(7) 0.00666(6) 0.00262(6)

loop_
_atom_type_symbol
_atom_type_description
_atom_type_scat_dispersion_real
_atom_type_scat_dispersion_imag
_atom_type_scat_source
C C 0.0033 0.0016 'International Tables Vol C Tables 4.2.6.8 and 6.1.1.4'
H H 0.0000 0.0000 'International Tables Vol C Tables 4.2.6.8 and 6.1.1.4'
N N 0.0061 0.0033 'International Tables Vol C Tables 4.2.6.8 and 6.1.1.4'
O O 0.0106 0.0060 'International Tables Vol C Tables 4.2.6.8 and 6.1.1.4'
F F 0.0171 0.0103 'International Tables Vol C Tables 4.2.6.8 and 6.1.1.4'
Br Br -0.2901 2.4595 'International Tables Vol C Tables 4.2.6.8 and 6.1.1.4'

loop_
_geom_angle_atom_site_label_1
_geom_angle_atom_site_label_2
_geom_angle_atom_site_label_3
_geom_angle
C1 N1 C11 126.87(13)
C1 N1 C2 111.94(13)
C11 N1 C2 120.17(12)
C1 N2 C17 127.28(13)
C1 N2 C3 111.50(12)
C17 N2 C3 119.82(12)
N2 C1 N1 110.50(14)
N2 C1 C4 125.28(13)
N1 C1 C4 124.19(14)
N1 C2 C3 102.79(12)
N2 C3 C2 102.85(12)
C5 C4 C9 119.26(14)
C5 C4 C1 120.98(14)
C9 C4 C1 119.76(14)
C6 C5 C4 119.80(14)
C5 C6 C7 121.61(15)
C6 C7 C8 117.94(15)
C6 C7 C10 121.14(15)
C8 C7 C10 120.91(15)
C9 C8 C7 121.37(14)
C8 C9 C4 120.01(14)
C16 C11 C12 117.26(14)
C16 C11 N1 121.62(14)
C12 C11 N1 121.01(14)
F1 C12 C13 120.41(15)
F1 C12 C11 117.12(14)
C13 C12 C11 122.45(16)
C12 C13 C14 118.01(16)
C13 C14 C15 121.63(15)
C16 C15 C14 118.01(16)
F2 C16 C15 119.95(15)
F2 C16 C11 117.44(14)
C15 C16 C11 122.61(15)
C18 C17 C22 116.88(14)
C18 C17 N2 122.07(14)
C22 C17 N2 120.76(14)
F3 C18 C19 119.59(16)
F3 C18 C17 117.77(14)
C19 C18 C17 122.64(16)
C18 C19 C20 118.39(17)
C21 C20 C19 121.20(15)
C22 C21 C20 118.42(16)
F4 C22 C21 119.92(15)
F4 C22 C17 117.63(14)
C21 C22 C17 122.45(16)

loop_
_geom_bond_atom_site_label_1
_geom_bond_atom_site_label_2
_geom_bond_distance
N1 C1 1.3340(19)
N1 C11 1.4237(19)
N1 C2 1.478(2)
N2 C1 1.330(2)
N2 C17 1.4238(19)
N2 C3 1.487(2)
F1 C12 1.348(2)
F2 C16 1.3496(19)
F3 C18 1.3482(19)
F4 C22 1.348(2)
C1 C4 1.461(2)
C2 C3 1.526(2)
C4 C5 1.401(2)
C4 C9 1.402(2)
C5 C6 1.381(2)
C6 C7 1.397(2)
C7 C8 1.400(2)
C7 C10 1.502(2)
C8 C9 1.379(2)
C11 C16 1.385(2)
C11 C12 1.386(2)
C12 C13 1.376(2)
C13 C14 1.387(3)
C14 C15 1.387(2)
C15 C16 1.373(2)
C17 C18 1.384(2)
C17 C22 1.390(2)
C18 C19 1.378(2)
C19 C20 1.386(3)
C20 C21 1.382(3)
C21 C22 1.380(2)

loop_
_geom_hbond_atom_site_label_D
_geom_hbond_atom_site_label_H
_geom_hbond_atom_site_label_A
_geom_hbond_distance_DH
_geom_hbond_distance_HA
_geom_hbond_distance_DA
_geom_hbond_angle_DHA
_geom_hbond_site_symmetry_A
O1 H1A Br1 0.837(18) 2.551(18) 3.3835(15) 173(3) .
O1 H1B Br1 0.831(18) 2.598(19) 3.4165(14) 169(3) 2_765
